data_7214297
loop_
_publ_author_name
'Kojtari, Arben'
'Carroll, Patrick J.'
'Ji, Hai-Feng'

_publ_section_title
;
 Metal organic framework (MOF) micro/nanopillars
;
_journal_issue 14
_journal_name_full CrystEngComm
_journal_page_first 2885
_journal_paper_doi 10.1039/c4ce00172a
_journal_volume 16
_journal_year 2014
_chemical_formula_sum 'C19 H17 O5 S Zn'
_chemical_formula_weight 422.76
_space_group_IT_number 62
_symmetry_cell_setting orthorhombic
_symmetry_Int_Tables_number 62
_symmetry_space_group_name_Hall '-P 2ac 2n'
_symmetry_space_group_name_H-M 'P n m a'
_atom_sites_solution_hydrogens geom
_atom_sites_solution_primary direct
_audit_creation_method SHELXL-97
_cell_angle_alpha 90.00
_cell_angle_beta 90.00
_cell_angle_gamma 90.00
_cell_formula_units_Z 4
_cell_length_a 7.3053(7)
_cell_length_b 17.5056(14)
_cell_length_c 12.6731(12)
_cell_measurement_temperature 143(1)
_cell_volume 1620.7(3)
_computing_data_collection 'Bruker APEX2'
_computing_data_reduction 'Bruker SAINT'
_computing_structure_refinement 'SHELXL-97 (Sheldrick, 2008)'
_computing_structure_solution 'SHELXS-97 (Sheldrick, 2008)'
_diffrn_ambient_temperature 143(1)
_diffrn_measured_fraction_theta_full 0.999
_diffrn_measured_fraction_theta_max 0.999
_diffrn_measurement_device 'CCD Area Detector'
_diffrn_measurement_device_type 'Bruker APEXII'
_diffrn_measurement_method 'phi and omega scans'
_diffrn_radiation_monochromator graphite
_diffrn_radiation_source 'sealed tube'
_diffrn_radiation_type MoK\a
_diffrn_radiation_wavelength 0.71073
_diffrn_reflns_av_R_equivalents 0.0557
_diffrn_reflns_av_sigmaI/netI 0.0280
_diffrn_reflns_limit_h_max 9
_diffrn_reflns_limit_h_min -9
_diffrn_reflns_limit_k_max 22
_diffrn_reflns_limit_k_min -22
_diffrn_reflns_limit_l_max 16
_diffrn_reflns_limit_l_min -15
_diffrn_reflns_number 22496
_diffrn_reflns_theta_full 27.53
_diffrn_reflns_theta_max 27.53
_diffrn_reflns_theta_min 1.98
_exptl_absorpt_coefficient_mu 1.674
_exptl_absorpt_correction_T_max 0.7456
_exptl_absorpt_correction_T_min 0.6511
_exptl_absorpt_correction_type multi-scan
_exptl_absorpt_process_details '(SADABS; Sheldrick, 2007)'
_exptl_crystal_density_diffrn 1.733
_exptl_crystal_density_method 'not measured'
_exptl_crystal_F_000 868
_exptl_crystal_size_max 0.25
_exptl_crystal_size_mid 0.02
_exptl_crystal_size_min 0.01
_refine_diff_density_max 0.970
_refine_diff_density_min -0.660
_refine_diff_density_rms 0.090
_refine_ls_extinction_method none
_refine_ls_goodness_of_fit_ref 1.090
_refine_ls_hydrogen_treatment noref
_refine_ls_matrix_type full
_refine_ls_number_parameters 128
_refine_ls_number_reflns 1929
_refine_ls_number_restraints 108
_refine_ls_restrained_S_all 1.202
_refine_ls_R_factor_all 0.0578
_refine_ls_R_factor_gt 0.0366
_refine_ls_shift/su_max 0.000
_refine_ls_shift/su_mean 0.000
_refine_ls_structure_factor_coef Fsqd
_refine_ls_weighting_details 'calc w=1/[\s^2^(Fo^2^)+(0.0485P)^2^+1.6449P] where P=(Fo^2^+2Fc^2^)/3'
_refine_ls_weighting_scheme calc
_refine_ls_wR_factor_gt 0.0894
_refine_ls_wR_factor_ref 0.0996
_reflns_number_gt 1413
_reflns_number_total 1929
_reflns_threshold_expression >2sigma(I)
_cod_data_source_file c4ce00172a3.cif
_cod_data_source_block shelxl
_cod_original_sg_symbol_H-M 'P n m a '
_cod_database_code 7214297

loop_
_symmetry_equiv_pos_as_xyz
'x, y, z'
'-x+1/2, y+1/2, z+1/2'
'x, -y+1/2, z'
'-x+1/2, -y, z+1/2'
'-x, -y, -z'
'x-1/2, -y-1/2, -z-1/2'
'-x, y-1/2, -z'
'x-1/2, y, -z-1/2'

loop_
_atom_site_label
_atom_site_type_symbol
_atom_site_fract_x
_atom_site_fract_y
_atom_site_fract_z
_atom_site_U_iso_or_equiv
_atom_site_adp_type
_atom_site_occupancy
_atom_site_symmetry_multiplicity
_atom_site_calc_flag
_atom_site_refinement_flags
Zn1 Zn 0.24380(6) 0.2500 0.74642(4) 0.01113(15) Uani 1 2 d SU
S1 S -0.0501(2) 0.28725(9) 0.54161(12) 0.0182(3) Uani 0.50 1 d PDU
O1 O 0.3440(3) 0.16631(12) 0.64993(17) 0.0258(5) Uani 1 1 d U
O2 O 0.6508(3) 0.16382(12) 0.65647(18) 0.0276(5) Uani 1 1 d U
O3 O -0.0086(4) 0.2500 0.6548(2) 0.0329(8) Uani 1 2 d SDU
C1 C 0.4975(4) 0.06727(17) 0.5613(2) 0.0165(6) Uani 1 1 d U
C2 C 0.5591(5) 0.06963(16) 0.4567(2) 0.0177(6) Uani 1 1 d U
C3 C 0.6182(7) 0.13911(19) 0.4079(3) 0.0390(10) Uani 1 1 d U
C4 C 0.6778(7) 0.1404(2) 0.3073(3) 0.0434(11) Uani 1 1 d U
C5 C 0.6851(6) 0.0730(2) 0.2467(3) 0.0290(7) Uani 1 1 d U
C6 C 0.6303(5) 0.00628(18) 0.2885(2) 0.0204(6) Uani 1 1 d U
C7 C 0.5647(4) 0.00120(16) 0.3944(2) 0.0142(6) Uani 1 1 d U
C8 C 0.4978(5) 0.13890(17) 0.6287(2) 0.0197(6) Uani 1 1 d U
C9 C 0.1315(7) 0.2500 0.4613(4) 0.0345(12) Uani 1 2 d SDU
C10 C -0.0013(6) 0.3948(3) 0.5415(4) 0.0579(12) Uani 1 1 d DU
H3 H 0.6170 0.1841 0.4478 0.038 Uiso 1 1 d .
H4 H 0.7154 0.1869 0.2771 0.038 Uiso 1 1 d .
H5 H 0.7280 0.0749 0.1766 0.038 Uiso 1 1 d .
H6 H 0.6348 -0.0383 0.2473 0.038 Uiso 1 1 d .
H9a H 0.2475 0.2704 0.4855 0.038 Uiso 0.50 1 d P
H9b H 0.1137 0.2644 0.3891 0.038 Uiso 0.50 1 d P
H9c H 0.1353 0.1953 0.4668 0.038 Uiso 0.50 1 d P
H10a H -0.0863 0.4234 0.5884 0.038 Uiso 1 1 d .
H10b H -0.0102 0.4184 0.4730 0.038 Uiso 1 1 d .
H10c H 0.1220 0.4071 0.5692 0.038 Uiso 1 1 d .

loop_
_atom_site_aniso_label
_atom_site_aniso_U_11
_atom_site_aniso_U_22
_atom_site_aniso_U_33
_atom_site_aniso_U_23
_atom_site_aniso_U_13
_atom_site_aniso_U_12
Zn1 0.0120(2) 0.0101(2) 0.0113(2) 0.000 0.00125(19) 0.000
S1 0.0178(7) 0.0248(7) 0.0119(6) 0.0018(6) -0.0025(6) -0.0002(6)
O1 0.0371(13) 0.0169(11) 0.0235(11) -0.0083(9) 0.0008(10) 0.0056(10)
O2 0.0370(14) 0.0187(11) 0.0271(12) -0.0112(10) -0.0080(11) -0.0005(10)
O3 0.0148(16) 0.075(3) 0.0091(14) 0.000 0.0000(12) 0.000
C1 0.0197(14) 0.0115(12) 0.0182(13) -0.0042(11) -0.0015(12) 0.0014(11)
C2 0.0245(15) 0.0118(13) 0.0170(13) -0.0029(11) -0.0019(12) -0.0028(12)
C3 0.078(3) 0.0165(16) 0.0228(16) -0.0032(13) 0.0020(18) -0.0182(18)
C4 0.079(3) 0.0226(18) 0.0282(18) 0.0046(14) 0.0044(19) -0.0235(19)
C5 0.0368(18) 0.0316(17) 0.0187(15) 0.0020(13) 0.0056(15) -0.0063(16)
C6 0.0232(16) 0.0201(15) 0.0178(14) -0.0037(12) 0.0005(13) 0.0023(13)
C7 0.0142(13) 0.0116(13) 0.0167(13) -0.0023(11) -0.0023(11) 0.0005(11)
C8 0.0331(16) 0.0121(13) 0.0140(13) -0.0018(11) -0.0011(13) 0.0022(13)
C9 0.034(3) 0.058(3) 0.011(2) 0.000 0.004(2) 0.000
C10 0.038(2) 0.081(3) 0.055(3) 0.032(2) 0.001(2) 0.009(2)

loop_
_atom_type_symbol
_atom_type_description
_atom_type_scat_dispersion_real
_atom_type_scat_dispersion_imag
_atom_type_scat_source
C C 0.0033 0.0016 'International Tables Vol C Tables 4.2.6.8 and 6.1.1.4'
H H 0.0000 0.0000 'International Tables Vol C Tables 4.2.6.8 and 6.1.1.4'
O O 0.0106 0.0060 'International Tables Vol C Tables 4.2.6.8 and 6.1.1.4'
Zn Zn 0.2839 1.4301 'International Tables Vol C Tables 4.2.6.8 and 6.1.1.4'
S S 0.1246 0.1234 'International Tables Vol C Tables 4.2.6.8 and 6.1.1.4'

loop_
_geom_angle_atom_site_label_1
_geom_angle_atom_site_label_2
_geom_angle_atom_site_label_3
_geom_angle
_geom_angle_site_symmetry_1
_geom_angle_site_symmetry_3
O1 Zn1 O1 91.58(13) . 3
O1 Zn1 O2 178.15(10) . 6_567
O1 Zn1 O2 87.17(9) 3 6_567
O1 Zn1 O2 87.17(9) . 8_557
O1 Zn1 O2 178.15(10) 3 8_557
O2 Zn1 O2 94.04(13) 6_567 8_557
O1 Zn1 O3 89.10(9) . .
O1 Zn1 O3 89.10(9) 3 .
O2 Zn1 O3 92.24(9) 6_567 .
O2 Zn1 O3 92.24(9) 8_557 .
O1 Zn1 O3 92.62(9) . 6_667
O1 Zn1 O3 92.62(9) 3 6_667
O2 Zn1 O3 86.07(9) 6_567 6_667
O2 Zn1 O3 86.07(9) 8_557 6_667
O3 Zn1 O3 177.52(9) . 6_667
S1 S1 O3 66.03(7) 3 .
S1 S1 C9 68.69(7) 3 .
O3 S1 C9 102.66(18) . .
S1 S1 C10 169.26(14) 3 .
O3 S1 C10 111.39(18) . .
C9 S1 C10 102.64(17) . .
C8 O1 Zn1 136.5(2) . .
C8 O2 Zn1 135.9(2) . 6_667
S1 O3 S1 47.95(14) 3 .
S1 O3 Zn1 129.53(17) 3 .
S1 O3 Zn1 129.53(17) . .
S1 O3 Zn1 110.67(16) 3 6_567
S1 O3 Zn1 110.67(16) . 6_567
Zn1 O3 Zn1 113.13(13) . 6_567
C7 C1 C2 120.6(3) 5_656 .
C7 C1 C8 118.9(3) 5_656 .
C2 C1 C8 120.5(3) . .
C1 C2 C3 122.1(3) . .
C1 C2 C7 120.3(3) . .
C3 C2 C7 117.6(3) . .
C4 C3 C2 121.3(3) . .
C3 C4 C5 121.0(3) . .
C6 C5 C4 120.1(3) . .
C5 C6 C7 121.6(3) . .
C1 C7 C6 122.6(3) 5_656 .
C1 C7 C2 119.0(3) 5_656 .
C6 C7 C2 118.3(3) . .
O2 C8 O1 127.5(3) . .
O2 C8 C1 116.6(3) . .
O1 C8 C1 115.9(3) . .
S1 C9 S1 42.61(15) 3 .

loop_
_geom_bond_atom_site_label_1
_geom_bond_atom_site_label_2
_geom_bond_distance
_geom_bond_site_symmetry_2
Zn1 O1 2.044(2) .
Zn1 O1 2.044(2) 3
Zn1 O2 2.062(2) 6_567
Zn1 O2 2.062(2) 8_557
Zn1 O3 2.179(3) .
Zn1 O3 2.200(3) 6_667
S1 S1 1.304(3) 3
S1 O3 1.605(3) .
S1 C9 1.795(5) .
S1 C10 1.916(5) .
O1 C8 1.251(4) .
O2 C8 1.250(4) .
O2 Zn1 2.062(2) 6_667
O3 S1 1.605(3) 3
O3 Zn1 2.200(3) 6_567
C1 C7 1.399(4) 5_656
C1 C2 1.401(4) .
C1 C8 1.517(4) .
C2 C3 1.431(4) .
C2 C7 1.435(4) .
C3 C4 1.347(5) .
C4 C5 1.408(5) .
C5 C6 1.344(5) .
C6 C7 1.428(4) .
C7 C1 1.399(4) 5_656
C9 S1 1.795(5) 3
